data_1502815
loop_
_publ_author_name
'Tan, Shin-Jowl'
'Low, Yun-Yee'
'Choo, Yeun-Mun'
'Abdullah, Zanariah'
'Etoh, Tadahiro'
'Hayashi, Masahiko'
'Komiyama, Kanki'
'Kam, Toh-Seok'

_publ_section_title
;
 Strychnan and secoangustilobine A type alkaloids from Alstonia spatulata.
 Revision of the C-20 configuration of scholaricine.
;
_journal_issue 11
_journal_name_full 'Journal of natural products'
_journal_page_first 1891
_journal_page_last 1897
_journal_paper_doi 10.1021/np100552b
_journal_volume 73
_journal_year 2010
_chemical_absolute_configuration syn
_chemical_formula_moiety '2(C20 H24 N2 O4), C4 H8 O2, H2 O'
_chemical_formula_sum 'C44 H58 N4 O11'
_chemical_formula_weight 818.94
_chemical_name_common Scholaricine
_chemical_name_systematic
; 
 ? 
;
_space_group_IT_number 19
_symmetry_cell_setting orthorhombic
_symmetry_space_group_name_Hall 'P 2ac 2ab'
_symmetry_space_group_name_H-M 'P 21 21 21'
_atom_sites_solution_hydrogens geom
_atom_sites_solution_primary direct
_atom_sites_solution_secondary difmap
_audit_creation_method SHELXL-97
_cell_angle_alpha 90.00
_cell_angle_beta 90.00
_cell_angle_gamma 90.00
_cell_formula_units_Z 4
_cell_length_a 10.4901(3)
_cell_length_b 18.5736(5)
_cell_length_c 21.1075(5)
_cell_measurement_reflns_used 3615
_cell_measurement_temperature 100(2)
_cell_measurement_theta_max 24.89
_cell_measurement_theta_min 2.22
_cell_volume 4112.56(19)
_computing_cell_refinement 'SAINT (Bruker, 2007)'
_computing_data_collection 'APEX2 (Bruker, 2007)'
_computing_data_reduction 'SAINT (Bruker, 2007)'
_computing_molecular_graphics 'X-SEED (Barbour, 2001)'
_computing_publication_material
;  
SHELXL-97, enCIFer (Allen et al., 2004),
;
_computing_structure_refinement
;  
SHELXL97 (Sheldrick, 2008), Olex2 (Dolomanov & Puschmann, 2009)
;
_computing_structure_solution 'SHELXS97 (Sheldrick, 2008)'
_diffrn_ambient_temperature 100(2)
_diffrn_measured_fraction_theta_full 1.000
_diffrn_measured_fraction_theta_max 1.000
_diffrn_measurement_device_type 'Bruker APEX-II CCD'
_diffrn_measurement_method '\w scans'
_diffrn_radiation_monochromator graphite
_diffrn_radiation_source 'fine-focus sealed tube'
_diffrn_radiation_type MoK\a
_diffrn_radiation_wavelength 0.71073
_diffrn_reflns_av_R_equivalents 0.1005
_diffrn_reflns_av_sigmaI/netI 0.0549
_diffrn_reflns_limit_h_max 12
_diffrn_reflns_limit_h_min -12
_diffrn_reflns_limit_k_max 22
_diffrn_reflns_limit_k_min -22
_diffrn_reflns_limit_l_max 25
_diffrn_reflns_limit_l_min -25
_diffrn_reflns_number 31934
_diffrn_reflns_theta_full 25.00
_diffrn_reflns_theta_max 25.00
_diffrn_reflns_theta_min 1.46
_exptl_absorpt_coefficient_mu 0.095
_exptl_absorpt_correction_T_max 0.7461
_exptl_absorpt_correction_T_min 0.6275
_exptl_absorpt_correction_type multi-scan
_exptl_absorpt_process_details 'SADBS (Bruker, 2006)'
_exptl_crystal_colour yellow
_exptl_crystal_density_diffrn 1.326
_exptl_crystal_density_method 'not measured'
_exptl_crystal_description block
_exptl_crystal_F_000 1760
_exptl_crystal_size_max 0.301
_exptl_crystal_size_mid 0.282
_exptl_crystal_size_min 0.096
_refine_diff_density_max 0.296
_refine_diff_density_min -0.634
_refine_diff_density_rms 0.064
_refine_ls_extinction_method none
_refine_ls_goodness_of_fit_ref 1.071
_refine_ls_hydrogen_treatment mixed
_refine_ls_matrix_type full
_refine_ls_number_parameters 545
_refine_ls_number_reflns 4055
_refine_ls_number_restraints 3
_refine_ls_restrained_S_all 1.073
_refine_ls_R_factor_all 0.0839
_refine_ls_R_factor_gt 0.0592
_refine_ls_shift/su_max 0.002
_refine_ls_shift/su_mean <0.001
_refine_ls_structure_factor_coef Fsqd
_refine_ls_weighting_details 'calc w=1/[\s^2^(Fo^2^)+(0.0922P)^2^+2.1355P] where P=(Fo^2^+2Fc^2^)/3'
_refine_ls_weighting_scheme calc
_refine_ls_wR_factor_gt 0.1509
_refine_ls_wR_factor_ref 0.1641
_reflns_number_gt 3126
_reflns_number_total 4055
_reflns_threshold_expression I>2\s(I)
_cod_data_source_file np100552b_si_003.cif
_cod_data_source_block tsj_1728_0m
_cod_database_code 1502815

loop_
_symmetry_equiv_pos_as_xyz
'x, y, z'
'-x+1/2, -y, z+1/2'
'x+1/2, -y+1/2, -z'
'-x, y+1/2, -z+1/2'

loop_
_atom_site_label
_atom_site_type_symbol
_atom_site_fract_x
_atom_site_fract_y
_atom_site_fract_z
_atom_site_U_iso_or_equiv
_atom_site_adp_type
_atom_site_occupancy
_atom_site_symmetry_multiplicity
_atom_site_calc_flag
_atom_site_refinement_flags
C1 C 0.2861(6) 0.5472(4) 0.1163(3) 0.0425(18) Uani 1 1 d .
H1C H 0.2714 0.5659 0.1591 0.064 Uiso 1 1 calc R
H1A H 0.2214 0.5109 0.1063 0.064 Uiso 1 1 calc R
H1B H 0.2805 0.5868 0.0857 0.064 Uiso 1 1 calc R
C2 C 0.4158(6) 0.5139(3) 0.1129(3) 0.0283(14) Uani 1 1 d .
C3 C 0.6376(7) 0.5409(5) 0.1038(3) 0.057(2) Uani 1 1 d .
H3A H 0.6553 0.5158 0.0633 0.069 Uiso 1 1 calc R
H3B H 0.6567 0.5076 0.1392 0.069 Uiso 1 1 calc R
C4 C 0.7186(8) 0.6093(6) 0.1091(4) 0.082(3) Uani 1 1 d .
H4E H 0.7045 0.6316 0.1506 0.123 Uiso 1 1 calc R
H4C H 0.6940 0.6432 0.0757 0.123 Uiso 1 1 calc R
H4D H 0.8089 0.5969 0.1045 0.123 Uiso 1 1 calc R
C2A C 0.5762(5) 0.7396(3) 0.4439(2) 0.0160(11) Uani 1 1 d .
C3A C 0.5815(5) 0.6222(3) 0.5082(2) 0.0200(12) Uani 1 1 d .
H3AA H 0.5961 0.6118 0.5541 0.024 Uiso 1 1 calc R
C5A C 0.3647(5) 0.6041(3) 0.5100(3) 0.0226(12) Uani 1 1 d .
H5AB H 0.3585 0.5956 0.5562 0.027 Uiso 1 1 calc R
H5AA H 0.2884 0.5835 0.4890 0.027 Uiso 1 1 calc R
C6A C 0.3777(5) 0.6855(3) 0.4952(3) 0.0224(12) Uani 1 1 d .
H6AB H 0.3289 0.7148 0.5259 0.027 Uiso 1 1 calc R
H6AA H 0.3476 0.6966 0.4518 0.027 Uiso 1 1 calc R
C7A C 0.5236(5) 0.6995(3) 0.5017(2) 0.0182(11) Uani 1 1 d .
C8A C 0.5417(5) 0.7544(3) 0.5532(2) 0.0197(11) Uani 1 1 d .
C9A C 0.5341(6) 0.7493(3) 0.6180(3) 0.0251(12) Uani 1 1 d .
H9A H 0.5277 0.7038 0.6382 0.030 Uiso 1 1 calc R
C10A C 0.5361(6) 0.8127(3) 0.6531(3) 0.0264(13) Uani 1 1 d .
H10A H 0.5303 0.8103 0.6980 0.032 Uiso 1 1 calc R
C11A C 0.5465(6) 0.8797(3) 0.6235(3) 0.0255(13) Uani 1 1 d .
H11A H 0.5492 0.9222 0.6485 0.031 Uiso 1 1 calc R
C12A C 0.5529(5) 0.8850(3) 0.5582(2) 0.0218(12) Uani 1 1 d .
C13A C 0.5509(5) 0.8213(3) 0.5228(2) 0.0196(12) Uani 1 1 d .
C14A C 0.7062(5) 0.6145(3) 0.4732(2) 0.0190(11) Uani 1 1 d .
H14C H 0.7406 0.5654 0.4795 0.023 Uiso 1 1 calc R
H14D H 0.7690 0.6494 0.4900 0.023 Uiso 1 1 calc R
C15A C 0.6842(5) 0.6282(3) 0.4028(2) 0.0197(12) Uani 1 1 d .
H15A H 0.7683 0.6242 0.3808 0.024 Uiso 1 1 calc R
C16A C 0.6359(5) 0.7064(3) 0.3946(2) 0.0179(11) Uani 1 1 d .
C17A C 0.6783(5) 0.7423(3) 0.3374(3) 0.0225(12) Uani 1 1 d .
C18A C 0.4977(7) 0.5072(4) 0.2823(3) 0.0398(17) Uani 1 1 d .
H18D H 0.4896 0.5104 0.2361 0.060 Uiso 1 1 calc R
H18F H 0.4127 0.5077 0.3016 0.060 Uiso 1 1 calc R
H18E H 0.5415 0.4624 0.2936 0.060 Uiso 1 1 calc R
C19A C 0.5742(6) 0.5709(3) 0.3065(2) 0.0259(13) Uani 1 1 d .
H19B H 0.5276 0.6164 0.2961 0.031 Uiso 1 1 calc R
C20A C 0.5974(6) 0.5677(3) 0.3777(3) 0.0227(12) Uani 1 1 d .
H20A H 0.6388 0.5205 0.3877 0.027 Uiso 1 1 calc R
C21A C 0.4699(5) 0.5708(3) 0.4125(2) 0.0233(12) Uani 1 1 d .
H21D H 0.4230 0.6143 0.3987 0.028 Uiso 1 1 calc R
H21C H 0.4184 0.5283 0.4004 0.028 Uiso 1 1 calc R
C22A C 0.6899(8) 0.8509(3) 0.2792(3) 0.048(2) Uani 1 1 d .
H22D H 0.6505 0.8280 0.2422 0.072 Uiso 1 1 calc R
H22E H 0.7829 0.8492 0.2750 0.072 Uiso 1 1 calc R
H22F H 0.6621 0.9012 0.2818 0.072 Uiso 1 1 calc R
C2B C 0.0358(5) 0.7652(3) 0.1149(2) 0.0192(11) Uani 1 1 d .
C3B C 0.0085(5) 0.8820(3) 0.0554(2) 0.0189(11) Uani 1 1 d .
H3BA H 0.0021 0.8950 0.0096 0.023 Uiso 1 1 calc R
C5B C -0.2060(5) 0.8947(3) 0.0769(3) 0.0236(12) Uani 1 1 d .
H5BA H -0.2339 0.9081 0.0337 0.028 Uiso 1 1 calc R
H5BB H -0.2721 0.9101 0.1075 0.028 Uiso 1 1 calc R
C6B C -0.1833(5) 0.8136(3) 0.0815(3) 0.0226(12) Uani 1 1 d .
H6BA H -0.2384 0.7872 0.0513 0.027 Uiso 1 1 calc R
H6BB H -0.2007 0.7959 0.1249 0.027 Uiso 1 1 calc R
C7B C -0.0390(5) 0.8040(3) 0.0640(2) 0.0196(11) Uani 1 1 d .
C8B C -0.0284(5) 0.7492(3) 0.0109(2) 0.0182(11) Uani 1 1 d .
C9B C -0.0508(5) 0.7543(3) -0.0544(2) 0.0215(12) Uani 1 1 d .
H9B H -0.0682 0.7992 -0.0743 0.026 Uiso 1 1 calc R
C10B C -0.0465(5) 0.6909(3) -0.0885(3) 0.0233(12) Uani 1 1 d .
H10 H -0.0591 0.6926 -0.1330 0.028 Uiso 1 1 calc R
C11B C -0.0243(5) 0.6248(3) -0.0601(3) 0.0227(12) Uani 1 1 d .
H11 H -0.0233 0.5825 -0.0853 0.027 Uiso 1 1 calc R
C12B C -0.0037(5) 0.6194(3) 0.0046(3) 0.0217(12) Uani 1 1 d .
C13B C -0.0037(5) 0.6835(3) 0.0388(2) 0.0169(11) Uani 1 1 d .
C14B C 0.1449(5) 0.8929(3) 0.0770(2) 0.0226(12) Uani 1 1 d .
H14B H 0.1711 0.9434 0.0694 0.027 Uiso 1 1 calc R
H14A H 0.2025 0.8610 0.0526 0.027 Uiso 1 1 calc R
C15B C 0.1546(5) 0.8757(3) 0.1473(2) 0.0196(12) Uani 1 1 d .
H15 H 0.2455 0.8814 0.1606 0.023 Uiso 1 1 calc R
C16B C 0.1167(5) 0.7968(3) 0.1569(2) 0.0208(12) Uani 1 1 d .
C17B C 0.1913(5) 0.7499(3) 0.1997(2) 0.0260(13) Uani 1 1 d .
C18B C 0.0023(7) 0.9812(3) 0.2912(3) 0.0369(15) Uani 1 1 d .
H18B H 0.0262 0.9811 0.3361 0.055 Uiso 1 1 calc R
H18A H -0.0870 0.9665 0.2869 0.055 Uiso 1 1 calc R
H18C H 0.0132 1.0297 0.2739 0.055 Uiso 1 1 calc R
C19B C 0.0879(6) 0.9283(3) 0.2548(3) 0.0260(13) Uani 1 1 d .
H19 H 0.0640 0.8784 0.2682 0.031 Uiso 1 1 calc R
C20B C 0.0739(5) 0.9326(3) 0.1830(2) 0.0199(11) Uani 1 1 d .
H20 H 0.1042 0.9812 0.1693 0.024 Uiso 1 1 calc R
C21B C -0.0651(5) 0.9251(3) 0.1624(2) 0.0230(12) Uani 1 1 d .
H21A H -0.0989 0.8786 0.1781 0.028 Uiso 1 1 calc R
H21B H -0.1157 0.9641 0.1822 0.028 Uiso 1 1 calc R
C22B C 0.3559(7) 0.7435(4) 0.2761(3) 0.0484(19) Uani 1 1 d .
H22B H 0.3023 0.7167 0.3059 0.073 Uiso 1 1 calc R
H22C H 0.4140 0.7750 0.2997 0.073 Uiso 1 1 calc R
H22A H 0.4056 0.7096 0.2505 0.073 Uiso 1 1 calc R
N1A N 0.5607(4) 0.8119(2) 0.45730(19) 0.0197(10) Uani 1 1 d .
H1AA H 0.5574 0.8466 0.4289 0.024 Uiso 1 1 d R
N4A N 0.4833(4) 0.5723(2) 0.4838(2) 0.0201(10) Uani 1 1 d .
N1B N 0.0205(4) 0.6918(2) 0.1042(2) 0.0217(10) Uani 1 1 d .
H1BA H 0.0253 0.6573 0.1327 0.026 Uiso 1 1 d R
N4B N -0.0813(4) 0.9284(2) 0.0922(2) 0.0203(10) Uani 1 1 d .
O2 O 0.4397(6) 0.4515(2) 0.1175(2) 0.0552(15) Uani 1 1 d .
O3 O 0.5059(4) 0.5640(2) 0.10632(18) 0.0315(10) Uani 1 1 d .
O4 O 0.3025(11) 0.8628(6) 0.3784(5) 0.134(3) Uani 1 1 d D
O12A O 0.5597(4) 0.94926(18) 0.52656(17) 0.0251(9) Uani 1 1 d .
H12A H 0.5417 0.9829 0.5516 0.038 Uiso 1 1 d R
O17A O 0.7328(4) 0.7137(2) 0.29283(18) 0.0293(10) Uani 1 1 d .
O19A O 0.6933(4) 0.5705(2) 0.27367(18) 0.0309(10) Uani 1 1 d .
H19C H 0.7220 0.6126 0.2716 0.046 Uiso 1 1 d R
O22A O 0.6516(4) 0.8129(2) 0.33622(18) 0.0295(10) Uani 1 1 d .
O12B O 0.0189(4) 0.55752(18) 0.03765(17) 0.0265(9) Uani 1 1 d .
H12 H -0.0126 0.5225 0.0180 0.040 Uiso 1 1 d R
O17B O 0.1802(4) 0.6843(2) 0.20289(18) 0.0313(10) Uani 1 1 d .
O19B O 0.2186(4) 0.9399(2) 0.27239(18) 0.0316(10) Uani 1 1 d .
H19A H 0.2430 0.9799 0.2583 0.047 Uiso 1 1 d R
O22B O 0.2753(4) 0.7871(2) 0.23477(18) 0.0298(10) Uani 1 1 d .
H4B H 0.267(6) 0.888(3) 0.346(2) 0.045 Uiso 1 1 d D
H4A H 0.356(6) 0.894(3) 0.397(3) 0.045 Uiso 1 1 d D

loop_
_atom_site_aniso_label
_atom_site_aniso_U_11
_atom_site_aniso_U_22
_atom_site_aniso_U_33
_atom_site_aniso_U_23
_atom_site_aniso_U_13
_atom_site_aniso_U_12
C1 0.023(4) 0.063(5) 0.042(4) 0.010(4) 0.001(3) -0.014(3)
C2 0.048(4) 0.022(3) 0.015(3) -0.001(2) -0.002(3) -0.003(3)
C3 0.043(5) 0.105(7) 0.024(4) 0.017(4) 0.003(3) 0.018(5)
C4 0.037(5) 0.153(10) 0.056(5) 0.039(6) -0.012(4) -0.037(6)
C2A 0.016(3) 0.017(3) 0.015(3) 0.003(2) -0.004(2) 0.000(2)
C3A 0.024(3) 0.020(3) 0.016(3) 0.001(2) -0.001(2) 0.001(2)
C5A 0.024(3) 0.020(3) 0.023(3) -0.002(2) 0.003(2) 0.001(2)
C6A 0.022(3) 0.023(3) 0.023(3) -0.006(2) 0.002(2) 0.000(2)
C7A 0.024(3) 0.015(3) 0.015(2) -0.001(2) 0.000(2) 0.003(2)
C8A 0.016(3) 0.021(3) 0.022(3) 0.001(2) 0.000(2) 0.001(2)
C9A 0.033(3) 0.021(3) 0.022(3) 0.002(2) 0.004(3) 0.001(3)
C10A 0.037(4) 0.028(3) 0.015(3) -0.001(2) -0.003(2) 0.001(3)
C11A 0.029(3) 0.023(3) 0.025(3) -0.007(2) 0.001(3) 0.000(3)
C12A 0.025(3) 0.020(3) 0.020(3) 0.000(2) 0.002(2) 0.002(2)
C13A 0.013(3) 0.022(3) 0.024(3) 0.001(2) 0.000(2) 0.002(2)
C14A 0.020(3) 0.017(3) 0.020(3) 0.000(2) -0.004(2) 0.002(2)
C15A 0.019(3) 0.019(3) 0.021(3) -0.001(2) 0.000(2) 0.006(2)
C16A 0.020(3) 0.017(3) 0.017(3) 0.003(2) -0.002(2) 0.003(2)
C17A 0.021(3) 0.024(3) 0.022(3) -0.001(2) -0.001(2) 0.001(2)
C18A 0.046(4) 0.052(4) 0.022(3) -0.011(3) -0.005(3) -0.008(3)
C19A 0.028(3) 0.031(3) 0.019(3) -0.002(3) 0.000(2) 0.000(3)
C20A 0.029(3) 0.017(3) 0.023(3) 0.002(2) -0.007(2) 0.002(2)
C21A 0.023(3) 0.025(3) 0.021(3) -0.002(2) 0.002(2) 0.001(2)
C22A 0.081(6) 0.032(4) 0.031(4) 0.011(3) 0.027(4) 0.010(4)
C2B 0.022(3) 0.023(3) 0.012(2) 0.001(2) 0.006(2) 0.003(2)
C3B 0.022(3) 0.018(3) 0.017(3) -0.001(2) -0.001(2) 0.003(2)
C5B 0.020(3) 0.024(3) 0.027(3) -0.001(2) -0.001(2) 0.002(2)
C6B 0.018(3) 0.026(3) 0.024(3) -0.006(2) 0.003(2) 0.001(2)
C7B 0.023(3) 0.022(3) 0.014(2) 0.000(2) 0.003(2) 0.001(2)
C8B 0.014(3) 0.020(3) 0.021(3) 0.000(2) 0.002(2) 0.002(2)
C9B 0.023(3) 0.022(3) 0.020(3) 0.000(2) -0.003(2) -0.002(2)
C10B 0.023(3) 0.026(3) 0.021(3) -0.002(2) -0.001(2) 0.000(2)
C11B 0.018(3) 0.026(3) 0.025(3) -0.005(2) 0.003(2) -0.001(2)
C12B 0.019(3) 0.020(3) 0.026(3) -0.001(2) -0.005(2) 0.001(2)
C13B 0.016(3) 0.019(3) 0.017(3) 0.000(2) -0.004(2) 0.000(2)
C14B 0.020(3) 0.027(3) 0.021(3) 0.000(3) 0.001(2) 0.005(2)
C15B 0.018(3) 0.021(3) 0.020(3) 0.003(2) 0.000(2) -0.001(2)
C16B 0.024(3) 0.020(3) 0.018(3) 0.003(2) 0.002(2) 0.001(2)
C17B 0.025(3) 0.039(4) 0.015(3) 0.000(3) 0.002(2) 0.001(3)
C18B 0.037(4) 0.045(4) 0.029(3) -0.008(3) 0.005(3) 0.002(3)
C19B 0.027(3) 0.027(3) 0.024(3) 0.000(3) 0.001(3) -0.007(3)
C20B 0.019(3) 0.018(3) 0.022(3) 0.002(2) 0.001(2) -0.004(2)
C21B 0.026(3) 0.023(3) 0.020(3) -0.002(2) 0.002(2) -0.002(2)
C22B 0.038(4) 0.060(5) 0.047(4) 0.023(4) -0.018(3) 0.004(4)
N1A 0.024(2) 0.020(2) 0.015(2) 0.0010(18) 0.0003(18) 0.005(2)
N4A 0.025(3) 0.018(2) 0.017(2) 0.0001(19) 0.0040(19) -0.003(2)
N1B 0.028(3) 0.017(2) 0.020(2) -0.0003(19) 0.002(2) -0.002(2)
N4B 0.018(2) 0.020(2) 0.022(2) 0.000(2) -0.0015(19) -0.0012(19)
O2 0.107(5) 0.031(3) 0.027(2) -0.001(2) 0.000(3) 0.002(3)
O3 0.024(2) 0.043(2) 0.027(2) 0.0071(19) 0.0002(18) -0.002(2)
O4 0.127(8) 0.168(9) 0.106(7) 0.030(6) -0.025(6) -0.031(7)
O12A 0.039(2) 0.0177(19) 0.0189(19) -0.0021(16) 0.0067(18) 0.0032(18)
O17A 0.037(2) 0.029(2) 0.022(2) 0.0008(18) 0.0107(18) 0.0022(19)
O19A 0.039(3) 0.026(2) 0.028(2) -0.0027(18) 0.0050(19) -0.0020(19)
O22A 0.043(3) 0.024(2) 0.022(2) 0.0040(18) 0.0117(18) 0.0053(19)
O12B 0.036(2) 0.0152(18) 0.028(2) -0.0015(16) -0.0103(18) 0.0002(17)
O17B 0.043(3) 0.024(2) 0.027(2) 0.0040(18) -0.0051(19) 0.0050(19)
O19B 0.033(2) 0.031(2) 0.031(2) 0.0024(19) -0.0086(19) -0.0055(19)
O22B 0.027(2) 0.034(2) 0.028(2) 0.0073(18) -0.0104(18) 0.0008(19)

loop_
_atom_type_symbol
_atom_type_description
_atom_type_scat_dispersion_real
_atom_type_scat_dispersion_imag
_atom_type_scat_source
C C 0.0033 0.0000 'International Tables Vol C Tables 4.2.6.8 and 6.1.1.4'
H H 0.0000 0.0000 'International Tables Vol C Tables 4.2.6.8 and 6.1.1.4'
N N 0.0061 0.0000 'International Tables Vol C Tables 4.2.6.8 and 6.1.1.4'
O O 0.0106 0.0000 'International Tables Vol C Tables 4.2.6.8 and 6.1.1.4'

loop_
_geom_angle_atom_site_label_1
_geom_angle_atom_site_label_2
_geom_angle_atom_site_label_3
_geom_angle
C2 C1 H1C 109.5
C2 C1 H1A 109.5
H1C C1 H1A 109.5
C2 C1 H1B 109.5
H1C C1 H1B 109.5
H1A C1 H1B 109.5
O2 C2 O3 122.5(6)
O2 C2 C1 126.3(6)
O3 C2 C1 111.2(5)
O3 C3 C4 106.3(7)
O3 C3 H3A 110.5
C4 C3 H3A 110.5
O3 C3 H3B 110.5
C4 C3 H3B 110.5
H3A C3 H3B 108.7
C3 C4 H4E 109.5
C3 C4 H4C 109.5
H4E C4 H4C 109.5
C3 C4 H4D 109.5
H4E C4 H4D 109.5
H4C C4 H4D 109.5
C16A C2A N1A 130.6(5)
C16A C2A C7A 123.6(4)
N1A C2A C7A 105.4(4)
N4A C3A C14A 112.0(4)
N4A C3A C7A 105.9(4)
C14A C3A C7A 112.4(4)
N4A C3A H3AA 108.8
C14A C3A H3AA 108.8
C7A C3A H3AA 108.8
N4A C5A C6A 103.8(4)
N4A C5A H5AB 111.0
C6A C5A H5AB 111.0
N4A C5A H5AA 111.0
C6A C5A H5AA 111.0
H5AB C5A H5AA 109.0
C5A C6A C7A 103.5(4)
C5A C6A H6AB 111.1
C7A C6A H6AB 111.1
C5A C6A H6AA 111.1
C7A C6A H6AA 111.1
H6AB C6A H6AA 109.0
C8A C7A C2A 101.7(4)
C8A C7A C6A 107.5(4)
C2A C7A C6A 111.4(4)
C8A C7A C3A 120.6(4)
C2A C7A C3A 112.1(4)
C6A C7A C3A 103.6(4)
C9A C8A C13A 121.5(5)
C9A C8A C7A 131.8(5)
C13A C8A C7A 106.1(4)
C8A C9A C10A 118.1(5)
C8A C9A H9A 120.9
C10A C9A H9A 120.9
C9A C10A C11A 121.1(5)
C9A C10A H10A 119.4
C11A C10A H10A 119.4
C12A C11A C10A 120.8(5)
C12A C11A H11A 119.6
C10A C11A H11A 119.6
O12A C12A C11A 123.3(5)
O12A C12A C13A 118.5(4)
C11A C12A C13A 118.2(5)
N1A C13A C12A 129.2(5)
N1A C13A C8A 110.4(4)
C12A C13A C8A 120.3(5)
C3A C14A C15A 109.2(4)
C3A C14A H14C 109.8
C15A C14A H14C 109.8
C3A C14A H14D 109.8
C15A C14A H14D 109.8
H14C C14A H14D 108.3
C14A C15A C20A 107.6(4)
C14A C15A C16A 108.4(4)
C20A C15A C16A 116.9(4)
C14A C15A H15A 107.9
C20A C15A H15A 107.9
C16A C15A H15A 107.9
C2A C16A C17A 124.7(5)
C2A C16A C15A 119.4(4)
C17A C16A C15A 115.1(4)
O17A C17A O22A 120.6(5)
O17A C17A C16A 125.8(5)
O22A C17A C16A 113.6(5)
C19A C18A H18D 109.5
C19A C18A H18F 109.5
H18D C18A H18F 109.5
C19A C18A H18E 109.5
H18D C18A H18E 109.5
H18F C18A H18E 109.5
O19A C19A C18A 107.1(5)
O19A C19A C20A 109.8(5)
C18A C19A C20A 112.7(5)
O19A C19A H19B 109.1
C18A C19A H19B 109.1
C20A C19A H19B 109.1
C19A C20A C21A 109.4(5)
C19A C20A C15A 113.9(5)
C21A C20A C15A 109.0(4)
C19A C20A H20A 108.1
C21A C20A H20A 108.1
C15A C20A H20A 108.1
N4A C21A C20A 113.4(4)
N4A C21A H21D 108.9
C20A C21A H21D 108.9
N4A C21A H21C 108.9
C20A C21A H21C 108.9
H21D C21A H21C 107.7
O22A C22A H22D 109.5
O22A C22A H22E 109.5
H22D C22A H22E 109.5
O22A C22A H22F 109.5
H22D C22A H22F 109.5
H22E C22A H22F 109.5
C16B C2B N1B 126.9(5)
C16B C2B C7B 125.5(5)
N1B C2B C7B 107.0(4)
N4B C3B C14B 111.3(4)
N4B C3B C7B 106.1(4)
C14B C3B C7B 113.3(4)
N4B C3B H3BA 108.7
C14B C3B H3BA 108.7
C7B C3B H3BA 108.7
N4B C5B C6B 105.3(4)
N4B C5B H5BA 110.7
C6B C5B H5BA 110.7
N4B C5B H5BB 110.7
C6B C5B H5BB 110.7
H5BA C5B H5BB 108.8
C5B C6B C7B 104.3(4)
C5B C6B H6BA 110.9
C7B C6B H6BA 110.9
C5B C6B H6BB 110.9
C7B C6B H6BB 110.9
H6BA C6B H6BB 108.9
C2B C7B C8B 99.6(4)
C2B C7B C3B 111.3(4)
C8B C7B C3B 121.3(4)
C2B C7B C6B 112.9(4)
C8B C7B C6B 108.6(4)
C3B C7B C6B 103.5(4)
C13B C8B C9B 120.8(5)
C13B C8B C7B 106.9(4)
C9B C8B C7B 132.0(5)
C10B C9B C8B 116.7(5)
C10B C9B H9B 121.7
C8B C9B H9B 121.7
C9B C10B C11B 122.4(5)
C9B C10B H10 118.8
C11B C10B H10 118.8
C12B C11B C10B 121.1(5)
C12B C11B H11 119.4
C10B C11B H11 119.4
O12B C12B C11B 126.3(5)
O12B C12B C13B 117.0(4)
C11B C12B C13B 116.7(5)
C8B C13B C12B 122.3(4)
C8B C13B N1B 110.8(4)
C12B C13B N1B 126.9(5)
C3B C14B C15B 109.1(5)
C3B C14B H14B 109.9
C15B C14B H14B 109.9
C3B C14B H14A 109.9
C15B C14B H14A 109.9
H14B C14B H14A 108.3
C14B C15B C16B 108.2(4)
C14B C15B C20B 107.1(4)
C16B C15B C20B 116.6(4)
C14B C15B H15 108.2
C16B C15B H15 108.2
C20B C15B H15 108.2
C2B C16B C17B 118.3(5)
C2B C16B C15B 119.2(5)
C17B C16B C15B 120.5(5)
O17B C17B O22B 122.9(5)
O17B C17B C16B 124.7(5)
O22B C17B C16B 112.4(5)
C19B C18B H18B 109.5
C19B C18B H18A 109.5
H18B C18B H18A 109.5
C19B C18B H18C 109.5
H18B C18B H18C 109.5
H18A C18B H18C 109.5
O19B C19B C20B 109.9(4)
O19B C19B C18B 109.4(5)
C20B C19B C18B 114.1(5)
O19B C19B H19 107.8
C20B C19B H19 107.8
C18B C19B H19 107.8
C19B C20B C21B 111.6(4)
C19B C20B C15B 113.3(5)
C21B C20B C15B 108.8(4)
C19B C20B H20 107.6
C21B C20B H20 107.6
C15B C20B H20 107.6
N4B C21B C20B 112.7(4)
N4B C21B H21A 109.0
C20B C21B H21A 109.0
N4B C21B H21B 109.0
C20B C21B H21B 109.0
H21A C21B H21B 107.8
O22B C22B H22B 109.5
O22B C22B H22C 109.5
H22B C22B H22C 109.5
O22B C22B H22A 109.5
H22B C22B H22A 109.5
H22C C22B H22A 109.5
C2A N1A C13A 109.4(4)
C2A N1A H1AA 125.2
C13A N1A H1AA 125.4
C3A N4A C5A 101.9(4)
C3A N4A C21A 115.0(4)
C5A N4A C21A 107.5(4)
C2B N1B C13B 106.6(4)
C2B N1B H1BA 126.7
C13B N1B H1BA 126.8
C5B N4B C21B 107.4(4)
C5B N4B C3B 101.5(4)
C21B N4B C3B 114.8(4)
C2 O3 C3 118.3(5)
H4B O4 H4A 105(4)
C12A O12A H12A 109.3
C19A O19A H19C 109.5
C17A O22A C22A 115.6(4)
C12B O12B H12 109.3
C19B O19B H19A 109.4
C17B O22B C22B 115.1(5)

loop_
_geom_bond_atom_site_label_1
_geom_bond_atom_site_label_2
_geom_bond_distance
C1 C2 1.497(9)
C1 H1C 0.9800
C1 H1A 0.9800
C1 H1B 0.9800
C2 O2 1.190(7)
C2 O3 1.334(7)
C3 O3 1.448(9)
C3 C4 1.533(12)
C3 H3A 0.9900
C3 H3B 0.9900
C4 H4E 0.9800
C4 H4C 0.9800
C4 H4D 0.9800
C2A C16A 1.361(7)
C2A N1A 1.383(6)
C2A C7A 1.532(7)
C3A N4A 1.479(7)
C3A C14A 1.509(8)
C3A C7A 1.565(7)
C3A H3AA 1.0000
C5A N4A 1.483(7)
C5A C6A 1.551(7)
C5A H5AB 0.9900
C5A H5AA 0.9900
C6A C7A 1.558(8)
C6A H6AB 0.9900
C6A H6AA 0.9900
C7A C8A 1.503(7)
C8A C9A 1.372(8)
C8A C13A 1.402(7)
C9A C10A 1.391(8)
C9A H9A 0.9500
C10A C11A 1.398(8)
C10A H10A 0.9500
C11A C12A 1.384(8)
C11A H11A 0.9500
C12A O12A 1.370(6)
C12A C13A 1.399(7)
C13A N1A 1.396(7)
C14A C15A 1.525(7)
C14A H14C 0.9900
C14A H14D 0.9900
C15A C20A 1.541(8)
C15A C16A 1.548(7)
C15A H15A 1.0000
C16A C17A 1.451(7)
C17A O17A 1.221(7)
C17A O22A 1.342(7)
C18A C19A 1.519(8)
C18A H18D 0.9800
C18A H18F 0.9800
C18A H18E 0.9800
C19A O19A 1.428(7)
C19A C20A 1.524(7)
C19A H19B 1.0000
C20A C21A 1.528(8)
C20A H20A 1.0000
C21A N4A 1.512(7)
C21A H21D 0.9900
C21A H21C 0.9900
C22A O22A 1.452(7)
C22A H22D 0.9800
C22A H22E 0.9800
C22A H22F 0.9800
C2B C16B 1.361(8)
C2B N1B 1.392(7)
C2B C7B 1.512(7)
C3B N4B 1.493(7)
C3B C14B 1.516(8)
C3B C7B 1.541(7)
C3B H3BA 1.0000
C5B N4B 1.486(7)
C5B C6B 1.528(8)
C5B H5BA 0.9900
C5B H5BB 0.9900
C6B C7B 1.568(7)
C6B H6BA 0.9900
C6B H6BB 0.9900
C7B C8B 1.519(7)
C8B C13B 1.380(7)
C8B C9B 1.402(7)
C9B C10B 1.381(7)
C9B H9B 0.9500
C10B C11B 1.386(8)
C10B H10 0.9500
C11B C12B 1.386(8)
C11B H11 0.9500
C12B O12B 1.365(6)
C12B C13B 1.393(7)
C13B N1B 1.411(6)
C14B C15B 1.523(7)
C14B H14B 0.9900
C14B H14A 0.9900
C15B C16B 1.531(7)
C15B C20B 1.548(7)
C15B H15 1.0000
C16B C17B 1.478(8)
C17B O17B 1.226(7)
C17B O22B 1.342(7)
C18B C19B 1.536(8)
C18B H18B 0.9800
C18B H18A 0.9800
C18B H18C 0.9800
C19B O19B 1.437(7)
C19B C20B 1.526(7)
C19B H19 1.0000
C20B C21B 1.528(8)
C20B H20 1.0000
C21B N4B 1.494(7)
C21B H21A 0.9900
C21B H21B 0.9900
C22B O22B 1.461(7)
C22B H22B 0.9800
C22B H22C 0.9800
C22B H22A 0.9800
N1A H1AA 0.8799
N1B H1BA 0.8802
O4 H4B 0.90(2)
O4 H4A 0.89(2)
O12A H12A 0.8400
O19A H19C 0.8401
O12B H12 0.8399
O19B H19A 0.8399

loop_
_geom_torsion_atom_site_label_1
_geom_torsion_atom_site_label_2
_geom_torsion_atom_site_label_3
_geom_torsion_atom_site_label_4
_geom_torsion
N4A C5A C6A C7A -34.3(5)
C16A C2A C7A C8A 147.8(5)
N1A C2A C7A C8A -26.3(5)
C16A C2A C7A C6A -97.9(6)
N1A C2A C7A C6A 87.9(5)
C16A C2A C7A C3A 17.7(7)
N1A C2A C7A C3A -156.5(4)
C5A C6A C7A C8A -119.5(4)
C5A C6A C7A C2A 129.9(4)
C5A C6A C7A C3A 9.2(5)
N4A C3A C7A C8A 139.1(5)
C14A C3A C7A C8A -98.3(6)
N4A C3A C7A C2A -101.3(5)
C14A C3A C7A C2A 21.2(6)
N4A C3A C7A C6A 18.9(5)
C14A C3A C7A C6A 141.5(4)
C2A C7A C8A C9A -167.7(6)
C6A C7A C8A C9A 75.2(7)
C3A C7A C8A C9A -43.1(8)
C2A C7A C8A C13A 21.4(5)
C6A C7A C8A C13A -95.8(5)
C3A C7A C8A C13A 146.0(5)
C13A C8A C9A C10A -0.2(9)
C7A C8A C9A C10A -170.0(5)
C8A C9A C10A C11A -0.5(9)
C9A C10A C11A C12A 1.1(9)
C10A C11A C12A O12A 178.2(5)
C10A C11A C12A C13A -1.1(9)
O12A C12A C13A N1A 3.3(9)
C11A C12A C13A N1A -177.4(6)
O12A C12A C13A C8A -178.9(5)
C11A C12A C13A C8A 0.4(8)
C9A C8A C13A N1A 178.4(5)
C7A C8A C13A N1A -9.5(6)
C9A C8A C13A C12A 0.2(8)
C7A C8A C13A C12A 172.3(5)
N4A C3A C14A C15A 58.1(6)
C7A C3A C14A C15A -61.0(6)
C3A C14A C15A C20A -65.5(5)
C3A C14A C15A C16A 61.8(6)
N1A C2A C16A C17A -12.1(9)
C7A C2A C16A C17A 175.4(5)
N1A C2A C16A C15A 156.8(5)
C7A C2A C16A C15A -15.8(8)
C14A C15A C16A C2A -24.4(7)
C20A C15A C16A C2A 97.4(6)
C14A C15A C16A C17A 145.6(5)
C20A C15A C16A C17A -92.7(6)
C2A C16A C17A O17A 179.4(5)
C15A C16A C17A O17A 10.1(8)
C2A C16A C17A O22A -1.0(8)
C15A C16A C17A O22A -170.3(5)
O19A C19A C20A C21A 178.1(4)
C18A C19A C20A C21A -62.6(6)
O19A C19A C20A C15A 55.9(6)
C18A C19A C20A C15A 175.2(5)
C14A C15A C20A C19A -175.8(4)
C16A C15A C20A C19A 62.0(6)
C14A C15A C20A C21A 61.7(5)
C16A C15A C20A C21A -60.5(6)
C19A C20A C21A N4A -176.6(4)
C15A C20A C21A N4A -51.5(6)
N4B C5B C6B C7B -29.0(5)
C16B C2B C7B C8B 141.5(5)
N1B C2B C7B C8B -30.0(5)
C16B C2B C7B C3B 12.4(7)
N1B C2B C7B C3B -159.1(4)
C16B C2B C7B C6B -103.5(6)
N1B C2B C7B C6B 85.0(5)
N4B C3B C7B C2B -98.6(5)
C14B C3B C7B C2B 23.8(6)
N4B C3B C7B C8B 144.9(5)
C14B C3B C7B C8B -92.7(6)
N4B C3B C7B C6B 22.9(5)
C14B C3B C7B C6B 145.3(4)
C5B C6B C7B C2B 124.0(5)
C5B C6B C7B C8B -126.5(5)
C5B C6B C7B C3B 3.6(5)
C2B C7B C8B C13B 22.6(5)
C3B C7B C8B C13B 144.9(5)
C6B C7B C8B C13B -95.6(5)
C2B C7B C8B C9B -164.3(6)
C3B C7B C8B C9B -42.0(8)
C6B C7B C8B C9B 77.5(7)
C13B C8B C9B C10B -0.1(8)
C7B C8B C9B C10B -172.4(5)
C8B C9B C10B C11B 1.6(8)
C9B C10B C11B C12B -0.8(8)
C10B C11B C12B O12B -180.0(5)
C10B C11B C12B C13B -1.4(8)
C9B C8B C13B C12B -2.2(8)
C7B C8B C13B C12B 171.9(5)
C9B C8B C13B N1B 177.8(5)
C7B C8B C13B N1B -8.1(6)
O12B C12B C13B C8B -178.4(5)
C11B C12B C13B C8B 2.9(8)
O12B C12B C13B N1B 1.6(8)
C11B C12B C13B N1B -177.1(5)
N4B C3B C14B C15B 58.4(6)
C7B C3B C14B C15B -61.0(6)
C3B C14B C15B C16B 60.9(6)
C3B C14B C15B C20B -65.5(5)
N1B C2B C16B C17B -4.7(8)
C7B C2B C16B C17B -174.5(5)
N1B C2B C16B C15B 159.4(5)
C7B C2B C16B C15B -10.4(8)
C14B C15B C16B C2B -26.9(7)
C20B C15B C16B C2B 93.8(6)
C14B C15B C16B C17B 136.8(5)
C20B C15B C16B C17B -102.5(6)
C2B C16B C17B O17B -4.6(8)
C15B C16B C17B O17B -168.4(5)
C2B C16B C17B O22B 174.5(5)
C15B C16B C17B O22B 10.7(7)
O19B C19B C20B C21B -176.5(5)
C18B C19B C20B C21B -53.2(7)
O19B C19B C20B C15B 60.3(6)
C18B C19B C20B C15B -176.4(5)
C14B C15B C20B C19B -172.6(5)
C16B C15B C20B C19B 66.1(6)
C14B C15B C20B C21B 62.7(5)
C16B C15B C20B C21B -58.6(6)
C19B C20B C21B N4B -179.5(4)
C15B C20B C21B N4B -53.8(6)
C16A C2A N1A C13A -151.6(5)
C7A C2A N1A C13A 22.0(6)
C12A C13A N1A C2A 169.7(5)
C8A C13A N1A C2A -8.3(6)
C14A C3A N4A C5A -163.5(4)
C7A C3A N4A C5A -40.7(5)
C14A C3A N4A C21A -47.6(6)
C7A C3A N4A C21A 75.2(5)
C6A C5A N4A C3A 46.6(5)
C6A C5A N4A C21A -74.7(5)
C20A C21A N4A C3A 45.0(6)
C20A C21A N4A C5A 157.6(4)
C16B C2B N1B C13B -144.6(5)
C7B C2B N1B C13B 26.7(6)
C8B C13B N1B C2B -11.7(6)
C12B C13B N1B C2B 168.3(5)
C6B C5B N4B C21B -77.5(5)
C6B C5B N4B C3B 43.4(5)
C20B C21B N4B C5B 159.6(4)
C20B C21B N4B C3B 47.6(6)
C14B C3B N4B C5B -164.7(4)
C7B C3B N4B C5B -41.1(5)
C14B C3B N4B C21B -49.3(6)
C7B C3B N4B C21B 74.4(5)
O2 C2 O3 C3 0.9(8)
C1 C2 O3 C3 178.6(5)
C4 C3 O3 C2 -169.3(5)
O17A C17A O22A C22A 0.9(8)
C16A C17A O22A C22A -178.7(5)
O17B C17B O22B C22B 1.7(8)
C16B C17B O22B C22B -177.4(5)
